data_7230211
loop_
_publ_author_name
'Puttreddy, Rakesh'
'von Essen, Carolina'
'Peuronen, Anssi'
'Lahtinen, Manu'
'Rissanen, Kari'

_publ_section_title
;
 Halogen bonds in 2,5-dihalopyridine-copper(ii) chloride complexes
;
_journal_issue 14
_journal_name_full CrystEngComm
_journal_page_first 1954
_journal_paper_doi 10.1039/C8CE00209F
_journal_volume 20
_journal_year 2018
_chemical_formula_moiety 'C20 H12 Cl8 Cu2 F4 N4'
_chemical_formula_sum 'C20 H12 Cl8 Cu2 F4 N4'
_chemical_formula_weight 795.02
_space_group_crystal_system triclinic
_space_group_IT_number 2
_space_group_name_Hall '-P 1'
_space_group_name_H-M_alt 'P -1'
_symmetry_space_group_name_Hall '-P 1'
_symmetry_space_group_name_H-M 'P -1'
_atom_sites_solution_hydrogens geom
_audit_creation_date 2018-01-23
_audit_creation_method
;
Olex2 1.2
(compiled 2017.07.20 svn.r3457 for OlexSys, GUI svn.r5370)
;
_audit_update_record
;
2018-02-01 deposited with the CCDC.
2018-03-02 downloaded from the CCDC.
;
_cell_angle_alpha 87.15(3)
_cell_angle_beta 82.23(3)
_cell_angle_gamma 82.29(3)
_cell_formula_units_Z 1
_cell_length_a 7.4310(15)
_cell_length_b 8.7786(18)
_cell_length_c 10.589(2)
_cell_measurement_reflns_used 1307
_cell_measurement_temperature 170.0(1)
_cell_measurement_theta_max 27.878
_cell_measurement_theta_min 0.407
_cell_volume 677.9(2)
_computing_molecular_graphics 'Olex2 (Dolomanov et al., 2009)'
_computing_publication_material 'Olex2 (Dolomanov et al., 2009)'
_computing_structure_refinement 'ShelXL (Sheldrick, 2015)'
_computing_structure_solution 'ShelXT (Sheldrick, 2015)'
_diffrn_ambient_temperature 170.0(1)
_diffrn_measured_fraction_theta_full 0.995
_diffrn_measured_fraction_theta_max 0.995
_diffrn_measurement_device_type 'Bruker APEX-II CCD'
_diffrn_measurement_method '\w scans'
_diffrn_radiation_monochromator graphite
_diffrn_radiation_type MoK\a
_diffrn_radiation_wavelength 0.71073
_diffrn_reflns_av_R_equivalents 0.0299
_diffrn_reflns_av_unetI/netI 0.0611
_diffrn_reflns_Laue_measured_fraction_full 0.995
_diffrn_reflns_Laue_measured_fraction_max 0.995
_diffrn_reflns_limit_h_max 8
_diffrn_reflns_limit_h_min -8
_diffrn_reflns_limit_k_max 10
_diffrn_reflns_limit_k_min -9
_diffrn_reflns_limit_l_max 10
_diffrn_reflns_limit_l_min -12
_diffrn_reflns_number 4433
_diffrn_reflns_point_group_measured_fraction_full 0.995
_diffrn_reflns_point_group_measured_fraction_max 0.995
_diffrn_reflns_theta_full 25.242
_diffrn_reflns_theta_max 25.249
_diffrn_reflns_theta_min 2.342
_diffrn_standards_number 0
_exptl_absorpt_coefficient_mu 2.405
_exptl_absorpt_correction_T_max 0.7457
_exptl_absorpt_correction_T_min 0.6085
_exptl_absorpt_correction_type multi-scan
_exptl_absorpt_process_details
'SADABS-2012/1 (Bruker,2012) was used for absorption correction. wR2(int) was 0.0662 before and 0.0552 after correction. The Ratio of minimum to maximum transmission is 0.8160. The \l/2 correction factor is 0.0015.'
_exptl_crystal_colour green
_exptl_crystal_colour_primary green
_exptl_crystal_density_diffrn 1.947
_exptl_crystal_description block
_exptl_crystal_F_000 390
_exptl_crystal_size_max 0.17
_exptl_crystal_size_mid 0.17
_exptl_crystal_size_min 0.11
_refine_diff_density_max 0.438
_refine_diff_density_min -0.561
_refine_diff_density_rms 0.108
_refine_ls_extinction_method none
_refine_ls_goodness_of_fit_ref 1.063
_refine_ls_hydrogen_treatment constr
_refine_ls_matrix_type full
_refine_ls_number_parameters 172
_refine_ls_number_reflns 2443
_refine_ls_number_restraints 0
_refine_ls_restrained_S_all 1.063
_refine_ls_R_factor_all 0.0559
_refine_ls_R_factor_gt 0.0406
_refine_ls_shift/su_max 0.000
_refine_ls_shift/su_mean 0.000
_refine_ls_structure_factor_coef Fsqd
_refine_ls_weighting_details 'w=1/[\s^2^(Fo^2^)+1.4938P] where P=(Fo^2^+2Fc^2^)/3'
_refine_ls_weighting_scheme calc
_refine_ls_wR_factor_gt 0.0825
_refine_ls_wR_factor_ref 0.0887
_reflns_Friedel_coverage 0.000
_reflns_number_gt 1968
_reflns_number_total 2443
_reflns_threshold_expression 'I > 2\s(I)'
_cod_data_source_file c8ce00209f2.cif
_cod_data_source_block 1_4_CuCl2_2
_cod_depositor_comments 'Adding full bibliography for 7230211--7230222.cif.'
_cod_database_code 7230211
_shelx_shelxl_version_number 2014/7
_shelx_space_group_comment
;
The symmetry employed for this shelxl refinement is uniquely defined
by the following loop, which should always be used as a source of
symmetry information in preference to the above space-group names.
They are only intended as comments.
;
_olex2_refinement_description
;
1. Fixed Uiso
 At 1.2 times of:
  All C(H) groups
2.a Aromatic/amide H refined with riding coordinates:
 C3(H3), C3'(H3'), C4(H4), C4'(H4'), C6(H6), C6'(H6')
;
_olex2_submission_special_instructions 'No special instructions were received'

loop_
_space_group_symop_operation_xyz
'x, y, z'
'-x, -y, -z'

loop_
_atom_site_label
_atom_site_type_symbol
_atom_site_fract_x
_atom_site_fract_y
_atom_site_fract_z
_atom_site_U_iso_or_equiv
_atom_site_adp_type
_atom_site_occupancy
_atom_site_site_symmetry_order
_atom_site_calc_flag
_atom_site_refinement_flags_posn
Cu1 Cu 0.37712(7) 0.61600(5) 0.38392(5) 0.01678(15) Uani 1 1 d .
Cl1 Cl 0.12591(13) 0.63359(12) 0.28480(10) 0.0229(3) Uani 1 1 d .
Cl1' Cl 0.64474(13) 0.63287(11) 0.46778(9) 0.0176(2) Uani 1 1 d .
Cl2 Cl 0.65610(16) 0.74950(13) 0.14585(11) 0.0307(3) Uani 1 1 d .
Cl2' Cl 0.37580(14) 0.97241(12) 0.37628(10) 0.0222(2) Uani 1 1 d .
F5 F 0.5691(4) 0.1117(3) 0.1252(2) 0.0399(7) Uani 1 1 d .
F5' F -0.0820(3) 0.7492(3) 0.8075(2) 0.0328(6) Uani 1 1 d .
N1 N 0.5253(4) 0.4966(4) 0.2323(3) 0.0180(8) Uani 1 1 d .
N1' N 0.2316(4) 0.7586(4) 0.5198(3) 0.0185(8) Uani 1 1 d .
C2 C 0.6380(6) 0.5556(5) 0.1403(4) 0.0204(9) Uani 1 1 d .
C2' C 0.2469(5) 0.9081(5) 0.5116(4) 0.0181(9) Uani 1 1 d .
C3 C 0.7358(6) 0.4741(5) 0.0387(4) 0.0260(10) Uani 1 1 d .
H3 H 0.8137 0.5205 -0.0232 0.031 Uiso 1 1 calc R
C3' C 0.1619(6) 1.0138(5) 0.6024(4) 0.0218(10) Uani 1 1 d .
H3' H 0.1794 1.1169 0.5942 0.026 Uiso 1 1 calc R
C4 C 0.7126(6) 0.3208(5) 0.0332(4) 0.0282(11) Uani 1 1 d .
H4 H 0.7747 0.2604 -0.0326 0.034 Uiso 1 1 calc R
C4' C 0.0505(5) 0.9586(5) 0.7052(4) 0.0213(10) Uani 1 1 d .
H4' H -0.0084 1.0234 0.7691 0.026 Uiso 1 1 calc R
C5 C 0.5958(6) 0.2611(5) 0.1274(4) 0.0262(10) Uani 1 1 d .
C5' C 0.0294(6) 0.8046(5) 0.7101(4) 0.0240(10) Uani 1 1 d .
C6 C 0.5018(6) 0.3485(5) 0.2250(4) 0.0210(9) Uani 1 1 d .
H6 H 0.4211 0.3047 0.2866 0.025 Uiso 1 1 calc R
C6' C 0.1198(5) 0.7059(5) 0.6188(4) 0.0199(9) Uani 1 1 d .
H6' H 0.1039 0.6024 0.6252 0.024 Uiso 1 1 calc R

loop_
_atom_site_aniso_label
_atom_site_aniso_U_11
_atom_site_aniso_U_22
_atom_site_aniso_U_33
_atom_site_aniso_U_23
_atom_site_aniso_U_13
_atom_site_aniso_U_12
Cu1 0.0171(3) 0.0149(3) 0.0176(3) -0.0032(2) 0.0002(2) -0.0009(2)
Cl1 0.0196(5) 0.0267(6) 0.0221(6) -0.0047(4) -0.0035(4) -0.0002(4)
Cl1' 0.0174(5) 0.0146(5) 0.0210(5) -0.0012(4) -0.0011(4) -0.0037(4)
Cl2 0.0423(7) 0.0230(6) 0.0263(6) -0.0006(5) 0.0028(5) -0.0095(5)
Cl2' 0.0227(6) 0.0182(5) 0.0244(6) 0.0015(4) 0.0009(4) -0.0031(4)
F5 0.069(2) 0.0188(14) 0.0302(16) -0.0077(11) 0.0014(14) -0.0046(14)
F5' 0.0349(15) 0.0305(15) 0.0283(15) -0.0005(12) 0.0126(12) -0.0048(12)
N1 0.0176(18) 0.0184(18) 0.0174(18) -0.0002(14) -0.0023(14) -0.0006(15)
N1' 0.0186(18) 0.0190(18) 0.0177(18) -0.0022(14) -0.0016(14) -0.0014(15)
C2 0.023(2) 0.019(2) 0.018(2) 0.0004(17) -0.0007(17) 0.0012(18)
C2' 0.015(2) 0.018(2) 0.023(2) 0.0011(17) -0.0050(17) -0.0065(17)
C3 0.023(2) 0.034(3) 0.018(2) 0.0010(19) 0.0031(18) -0.002(2)
C3' 0.021(2) 0.017(2) 0.027(2) -0.0047(18) -0.0074(18) 0.0014(18)
C4 0.034(3) 0.026(3) 0.020(2) -0.0030(19) 0.002(2) 0.006(2)
C4' 0.016(2) 0.022(2) 0.025(2) -0.0062(18) -0.0026(18) 0.0026(18)
C5 0.036(3) 0.017(2) 0.025(2) -0.0038(18) -0.006(2) 0.002(2)
C5' 0.022(2) 0.027(2) 0.022(2) -0.0014(19) 0.0006(18) -0.001(2)
C6 0.022(2) 0.021(2) 0.020(2) -0.0020(18) -0.0012(17) -0.0028(19)
C6' 0.016(2) 0.015(2) 0.028(2) -0.0013(17) -0.0034(18) -0.0001(17)

loop_
_atom_type_symbol
_atom_type_description
_atom_type_scat_dispersion_real
_atom_type_scat_dispersion_imag
_atom_type_scat_source
C C 0.0033 0.0016 'International Tables Vol C Tables 4.2.6.8 and 6.1.1.4'
H H 0.0000 0.0000 'International Tables Vol C Tables 4.2.6.8 and 6.1.1.4'
Cl Cl 0.1484 0.1585 'International Tables Vol C Tables 4.2.6.8 and 6.1.1.4'
Cu Cu 0.3201 1.2651 'International Tables Vol C Tables 4.2.6.8 and 6.1.1.4'
F F 0.0171 0.0103 'International Tables Vol C Tables 4.2.6.8 and 6.1.1.4'
N N 0.0061 0.0033 'International Tables Vol C Tables 4.2.6.8 and 6.1.1.4'

loop_
_geom_angle_atom_site_label_1
_geom_angle_atom_site_label_2
_geom_angle_atom_site_label_3
_geom_angle
_geom_angle_site_symmetry_3
Cl1 Cu1 Cl1' 103.53(5) 2_666
Cl1 Cu1 Cl1' 170.99(5) .
Cl1' Cu1 Cl1' 85.49(5) 2_666
N1 Cu1 Cl1 89.46(10) .
N1 Cu1 Cl1' 93.66(10) 2_666
N1 Cu1 Cl1' 90.07(10) .
N1' Cu1 Cl1 88.72(10) .
N1' Cu1 Cl1' 90.64(10) .
N1' Cu1 Cl1' 93.51(10) 2_666
N1' Cu1 N1 172.83(14) .
Cu1 Cl1' Cu1 94.51(5) 2_666
C2 N1 Cu1 125.3(3) .
C2 N1 C6 117.6(4) .
C6 N1 Cu1 117.1(3) .
C2' N1' Cu1 119.6(3) .
C2' N1' C6' 118.2(3) .
C6' N1' Cu1 122.1(3) .
N1 C2 Cl2 117.1(3) .
N1 C2 C3 124.6(4) .
C3 C2 Cl2 118.3(4) .
N1' C2' Cl2' 116.4(3) .
N1' C2' C3' 124.2(4) .
C3' C2' Cl2' 119.3(3) .
C2 C3 H3 121.4 .
C4 C3 C2 117.2(4) .
C4 C3 H3 121.4 .
C2' C3' H3' 121.4 .
C4' C3' C2' 117.2(4) .
C4' C3' H3' 121.4 .
C3 C4 H4 121.0 .
C5 C4 C3 118.0(4) .
C5 C4 H4 121.0 .
C3' C4' H4' 121.0 .
C5' C4' C3' 118.0(4) .
C5' C4' H4' 121.0 .
F5 C5 C4 119.7(4) .
F5 C5 C6 118.4(4) .
C4 C5 C6 121.9(4) .
F5' C5' C4' 119.1(4) .
F5' C5' C6' 119.1(4) .
C6' C5' C4' 121.9(4) .
N1 C6 C5 120.6(4) .
N1 C6 H6 119.7 .
C5 C6 H6 119.7 .
N1' C6' C5' 120.3(4) .
N1' C6' H6' 119.9 .
C5' C6' H6' 119.9 .

loop_
_geom_bond_atom_site_label_1
_geom_bond_atom_site_label_2
_geom_bond_distance
_geom_bond_site_symmetry_2
Cu1 Cl1 2.2464(12) .
Cu1 Cl1' 2.6364(13) 2_666
Cu1 Cl1' 2.3097(12) .
Cu1 N1 2.066(3) .
Cu1 N1' 2.050(3) .
Cl1' Cu1 2.6364(13) 2_666
Cl2 C2 1.730(4) .
Cl2' C2' 1.727(4) .
F5 C5 1.355(5) .
F5' C5' 1.347(5) .
N1 C2 1.328(5) .
N1 C6 1.342(5) .
N1' C2' 1.330(5) .
N1' C6' 1.350(5) .
C2 C3 1.387(6) .
C2' C3' 1.397(6) .
C3 H3 0.9300 .
C3 C4 1.384(6) .
C3' H3' 0.9300 .
C3' C4' 1.384(6) .
C4 H4 0.9300 .
C4 C5 1.364(6) .
C4' H4' 0.9300 .
C4' C5' 1.379(6) .
C5 C6 1.372(6) .
C5' C6' 1.374(6) .
C6 H6 0.9300 .
C6' H6' 0.9300 .
